data_2239660
loop_
_publ_author_name
'Kahlenberg, Volker'
'Aichholzer, Paul'

_publ_section_title
;
 Thortveitite-type Tm~2~Si~2~O~7~
;
_journal_coeditor_code WM5029
_journal_issue 7
_journal_name_full 'Acta Crystallographica Section E'
_journal_page_first i34
_journal_page_last i35
_journal_paper_doi 10.1107/S1600536814013142
_journal_volume 70
_journal_year 2014
_chemical_formula_iupac 'Tm2 Si2 O7'
_chemical_formula_moiety 'O7 Si2 Tm2'
_chemical_formula_sum 'O7 Si2 Tm2'
_chemical_formula_weight 506.04
_chemical_name_systematic
;
Dithulium disilicate
;
_space_group_IT_number 12
_symmetry_cell_setting monoclinic
_symmetry_space_group_name_Hall '-C 2y'
_symmetry_space_group_name_H-M 'C 1 2/m 1'
_atom_sites_solution_primary direct
_atom_sites_solution_secondary difmap
_audit_conform_dict_name cif_core.dic
_audit_conform_dict_version 2.4
_audit_creation_method 'WinGX routine CIF_UPDATE'
_cell_angle_alpha 90
_cell_angle_beta 101.78(2)
_cell_angle_gamma 90
_cell_formula_units_Z 2
_cell_length_a 6.8205(14)
_cell_length_b 8.9062(18)
_cell_length_c 4.6937(11)
_cell_measurement_reflns_used 762
_cell_measurement_temperature 293(2)
_cell_measurement_theta_max 29.3029
_cell_measurement_theta_min 3.8064
_cell_volume 279.11(11)
_computing_cell_refinement
;
<i>CrysAlis PRO</i> (Agilent, 2014)
;
_computing_data_collection
;
<i>CrysAlis PRO</i> (Agilent, 2014)
;
_computing_data_reduction
;
<i>CrysAlis PRO</i> (Agilent, 2014)
;
_computing_molecular_graphics 'ATOMS for Windows (Dowty, 2011)'
_computing_publication_material 'publCIF (Westrip, 2010) and WinGX (Farrugia, 2012)'
_computing_structure_refinement 'SHELXL97 (Sheldrick, 2008)'
_computing_structure_solution 'SIR2002 (Burla <i>et al.</i>, 2003)'
_diffrn_ambient_temperature 293(2)
_diffrn_detector_area_resol_mean 10.3575
_diffrn_measured_fraction_theta_full 0.983
_diffrn_measured_fraction_theta_max 0.983
_diffrn_measurement_device 'four-circle diffractometer'
_diffrn_measurement_device_type 'Agilent Xcalibur (Ruby, Gemini ultra)'
_diffrn_measurement_method '\w scans'
_diffrn_radiation_monochromator graphite
_diffrn_radiation_type MoK\a
_diffrn_radiation_wavelength 0.71073
_diffrn_reflns_av_R_equivalents 0.0203
_diffrn_reflns_limit_h_max 8
_diffrn_reflns_limit_h_min -8
_diffrn_reflns_limit_k_max 11
_diffrn_reflns_limit_k_min -11
_diffrn_reflns_limit_l_max 6
_diffrn_reflns_limit_l_min -4
_diffrn_reflns_number 894
_diffrn_reflns_theta_full 27.63
_diffrn_reflns_theta_max 27.63
_diffrn_reflns_theta_min 3.81
_exptl_absorpt_coefficient_mu 31.992
_exptl_absorpt_correction_T_max 1
_exptl_absorpt_correction_T_min 0.23135
_exptl_absorpt_correction_type multi-scan
_exptl_absorpt_process_details
;
(<i>CrysAlis PRO</i>; Agilent, 2014)
;
_exptl_crystal_colour colourless
_exptl_crystal_density_diffrn 6.021
_exptl_crystal_density_method 'not measured'
_exptl_crystal_description 'platy fragment'
_exptl_crystal_F_000 444
_exptl_crystal_size_max 0.05
_exptl_crystal_size_mid 0.03
_exptl_crystal_size_min 0.01
_refine_diff_density_max 1.624
_refine_diff_density_min -1.423
_refine_ls_extinction_coef 0.0072(6)
_refine_ls_extinction_expression Fc^*^=kFc[1+0.001xFc^2^\l^3^/sin(2\q)]^-1/4^
_refine_ls_extinction_method 'SHELXL97 (Sheldrick, 2008)'
_refine_ls_goodness_of_fit_ref 1.154
_refine_ls_hydrogen_treatment noref
_refine_ls_matrix_type full
_refine_ls_number_parameters 32
_refine_ls_number_reflns 340
_refine_ls_number_restraints 0
_refine_ls_restrained_S_all 1.154
_refine_ls_R_factor_all 0.0188
_refine_ls_R_factor_gt 0.018
_refine_ls_shift/su_max 0
_refine_ls_shift/su_mean 0
_refine_ls_structure_factor_coef Fsqd
_refine_ls_weighting_details 'calc w=1/[\s^2^(Fo^2^)+(0.0265P)^2^+0.0000P] where P=(Fo^2^+2Fc^2^)/3'
_refine_ls_weighting_scheme calc
_refine_ls_wR_factor_gt 0.045
_refine_ls_wR_factor_ref 0.0454
_reflns_number_gt 330
_reflns_number_total 340
_reflns_threshold_expression I>2sigma(I)
_cod_data_source_file wm5029sup1.cf
_cod_data_source_block I
_cod_original_cell_volume 279.11(10)
_cod_original_sg_symbol_H-M 'C 2/m'
_cod_database_code 2239660
_cod_database_fobs_code 2239660

loop_
_symmetry_equiv_pos_as_xyz
'x, y, z'
'-x, y, -z'
'x+1/2, y+1/2, z'
'-x+1/2, y+1/2, -z'
'-x, -y, -z'
'x, -y, z'
'-x+1/2, -y+1/2, -z'
'x+1/2, -y+1/2, z'

loop_
_atom_site_type_symbol
_atom_site_label
_atom_site_fract_x
_atom_site_fract_y
_atom_site_fract_z
_atom_site_U_iso_or_equiv
_atom_site_adp_type
_atom_site_calc_flag
_atom_site_refinement_flags
_atom_site_occupancy
_atom_site_symmetry_multiplicity
Tm Tm 0.5 0.19345(4) 0.5 0.0045(2) Uani d S 1 2
Si Si 0.2186(3) 0 0.9130(5) 0.0044(5) Uani d S 1 2
O O1 0.3804(9) 0 0.2130(12) 0.0069(12) Uani d S 1 2
O O2 0 0 0 0.0129(19) Uani d S 1 4
O O3 0.2357(6) 0.1505(5) 0.7213(9) 0.0073(8) Uani d . 1 1

loop_
_atom_site_aniso_label
_atom_site_aniso_U_11
_atom_site_aniso_U_22
_atom_site_aniso_U_33
_atom_site_aniso_U_12
_atom_site_aniso_U_13
_atom_site_aniso_U_23
Tm 0.0032(3) 0.0043(3) 0.0058(3) 0 0.00056(15) 0
Si 0.0049(11) 0.0043(11) 0.0042(11) 0 0.0013(9) 0
O1 0.006(3) 0.007(3) 0.005(3) 0 -0.004(2) 0
O2 0.008(4) 0.019(5) 0.011(5) 0 0.001(4) 0
O3 0.006(2) 0.007(2) 0.009(2) 0.0042(17) 0.0026(17) 0.0045(17)

loop_
_atom_type_symbol
_atom_type_description
_atom_type_scat_dispersion_real
_atom_type_scat_dispersion_imag
_atom_type_scat_source
O O 0.0106 0.006 'International Tables Vol C Tables 4.2.6.8 and 6.1.1.4'
Si Si 0.0817 0.0704 'International Tables Vol C Tables 4.2.6.8 and 6.1.1.4'
Tm Tm -0.3139 5.2483 'International Tables Vol C Tables 4.2.6.8 and 6.1.1.4'

loop_
_geom_angle_atom_site_label_1
_geom_angle_atom_site_label_2
_geom_angle_atom_site_label_3
_geom_angle_site_symmetry_1
_geom_angle_site_symmetry_3
_geom_angle
O3 Tm O3 8 7_556 102.3(2)
O3 Tm O1 8 . 154.9(2)
O3 Tm O1 7_556 . 93.47(17)
O3 Tm O1 8 5_656 93.47(17)
O3 Tm O1 7_556 5_656 154.9(2)
O1 Tm O1 . 5_656 79.2(2)
O3 Tm O3 8 . 117.09(17)
O3 Tm O3 7_556 . 75.78(17)
O1 Tm O3 . . 85.4(2)
O1 Tm O3 5_656 . 79.74(18)
O3 Tm O3 8 2_656 75.78(17)
O3 Tm O3 7_556 2_656 117.09(17)
O1 Tm O3 . 2_656 79.74(18)
O1 Tm O3 5_656 2_656 85.43(19)
O3 Tm O3 . 2_656 160.7(2)
O1 Si O2 1_556 1_556 106.4(2)
O1 Si O3 1_556 6 111.8(2)
O2 Si O3 1_556 6 108.14(18)
O1 Si O3 1_556 . 111.8(2)
O2 Si O3 1_556 . 108.14(18)
O3 Si O3 6 . 110.4(3)
Si O1 Tm 1_554 . 129.10(12)
Si O1 Tm 1_554 5_656 129.10(12)
Tm O1 Tm . 5_656 100.8(2)
Si O2 Si 5_556 1_554 180.00(14)
Si O3 Tm . 7_556 130.3(3)
Si O3 Tm . . 122.6(2)
Tm O3 Tm 7_556 . 104.22(17)

loop_
_geom_bond_atom_site_label_1
_geom_bond_atom_site_label_2
_geom_bond_site_symmetry_2
_geom_bond_distance
Tm O3 8 2.217(4)
Tm O3 7_556 2.217(4)
Tm O1 . 2.236(4)
Tm O1 5_656 2.236(4)
Tm O3 . 2.289(4)
Tm O3 2_656 2.289(4)
Si O1 1_556 1.602(6)
Si O2 1_556 1.624(2)
Si O3 6 1.632(4)
Si O3 . 1.632(4)
O1 Si 1_554 1.602(6)
O1 Tm 5_656 2.236(4)
O2 Si 5_556 1.624(2)
O2 Si 1_554 1.624(2)
O3 Tm 7_556 2.217(4)
